data_2200013
loop_
_publ_author_name
'Pradeep, Chullikkattil P.'

_publ_section_title
;
 Intramolecular hydrogen transfer in
 (<i>S</i>)-2-[(1-benzyl-2-hydroxyethylimino)methyl]-4-nitrophenol, a
 new chiral Schiff base
;
_journal_coeditor_code BH6033
_journal_issue 11
_journal_name_full 'Acta Crystallographica Section E'
_journal_page_first o3825
_journal_page_last o3827
_journal_paper_doi 10.1107/S1600536805033581
_journal_volume 61
_journal_year 2005
_chemical_formula_iupac 'C16 H16 N2 O4'
_chemical_formula_moiety 'C16 H16 N2 O4'
_chemical_formula_sum 'C16 H16 N2 O4'
_chemical_formula_weight 300.31
_chemical_name_systematic
;
(S)-2-[(1-benzyl-2-hydroxyethylimino)methyl]-4-nitrophenol
;
_space_group_IT_number 4
_symmetry_cell_setting monoclinic
_symmetry_space_group_name_Hall 'P 2yb'
_symmetry_space_group_name_H-M 'P 1 21 1'
_atom_sites_solution_hydrogens geom
_atom_sites_solution_primary direct
_atom_sites_solution_secondary difmap
_audit_creation_method SHELXL97
_cell_angle_alpha 90.00
_cell_angle_beta 91.450(2)
_cell_angle_gamma 90.00
_cell_formula_units_Z 4
_cell_length_a 5.8623(8)
_cell_length_b 8.1322(10)
_cell_length_c 30.674(4)
_cell_measurement_reflns_used 5910
_cell_measurement_temperature 295(2)
_cell_measurement_theta_max 25.40
_cell_measurement_theta_min 2.59
_cell_volume 1461.9(3)
_computing_cell_refinement SMART
_computing_data_collection 'SMART (Bruker, 2000)'
_computing_data_reduction 'SAINT (Bruker, 2000)'
_computing_molecular_graphics 'SHELXTL (Bruker, 2000)'
_computing_publication_material SHELXTL
_computing_structure_refinement 'SHELXL97 (Sheldrick, 1997)'
_computing_structure_solution 'SHELXS97 (Sheldrick, 1997)'
_diffrn_ambient_temperature 295(2)
_diffrn_measured_fraction_theta_full 0.997
_diffrn_measured_fraction_theta_max 0.997
_diffrn_measurement_device_type 'Bruker SMART CCD area-detector'
_diffrn_measurement_method '\f and \w'
_diffrn_radiation_monochromator graphite
_diffrn_radiation_source 'fine-focus sealed tube'
_diffrn_radiation_type MoK\a
_diffrn_radiation_wavelength 0.71073
_diffrn_reflns_av_R_equivalents 0.0298
_diffrn_reflns_av_sigmaI/netI 0.0226
_diffrn_reflns_limit_h_max 7
_diffrn_reflns_limit_h_min -7
_diffrn_reflns_limit_k_max 10
_diffrn_reflns_limit_k_min -10
_diffrn_reflns_limit_l_max 37
_diffrn_reflns_limit_l_min -37
_diffrn_reflns_number 15286
_diffrn_reflns_theta_full 26.06
_diffrn_reflns_theta_max 26.06
_diffrn_reflns_theta_min 1.33
_diffrn_standards_decay_% 0
_diffrn_standards_interval_count 0
_diffrn_standards_interval_time 0
_diffrn_standards_number 0
_exptl_absorpt_coefficient_mu 0.099
_exptl_absorpt_correction_T_max 0.9833
_exptl_absorpt_correction_T_min 0.9679
_exptl_absorpt_correction_type multi-scan
_exptl_absorpt_process_details '(SADABS; Sheldrick, 1996)'
_exptl_crystal_colour orange
_exptl_crystal_density_diffrn 1.364
_exptl_crystal_density_method 'not measured'
_exptl_crystal_description block
_exptl_crystal_F_000 632
_exptl_crystal_size_max 0.33
_exptl_crystal_size_mid 0.28
_exptl_crystal_size_min 0.17
_refine_diff_density_max 0.163
_refine_diff_density_min -0.137
_refine_ls_extinction_method none
_refine_ls_goodness_of_fit_ref 1.031
_refine_ls_hydrogen_treatment mixed
_refine_ls_matrix_type full
_refine_ls_number_parameters 407
_refine_ls_number_reflns 3102
_refine_ls_number_restraints 1
_refine_ls_restrained_S_all 1.031
_refine_ls_R_factor_all 0.0530
_refine_ls_R_factor_gt 0.0414
_refine_ls_shift/su_max 0.005
_refine_ls_shift/su_mean 0.001
_refine_ls_structure_factor_coef Fsqd
_refine_ls_weighting_details 'calc w = 1/[\s^2^(Fo^2^)+(0.0619P)^2^+0.0745P] where P = (Fo^2^+2Fc^2^)/3'
_refine_ls_weighting_scheme calc
_refine_ls_wR_factor_gt 0.1014
_refine_ls_wR_factor_ref 0.1081
_reflns_number_gt 2530
_reflns_number_total 3102
_reflns_threshold_expression I>2\s(I)
_cod_data_source_file bh6033.cif
_cod_data_source_block I
_cod_original_sg_symbol_H-M 'P 21'
_cod_database_code 2200013
_cod_database_fobs_code 2200013

loop_
_symmetry_equiv_pos_as_xyz
'x, y, z'
'-x, y+1/2, -z'

loop_
_atom_site_label
_atom_site_fract_x
_atom_site_fract_y
_atom_site_fract_z
_atom_site_U_iso_or_equiv
_atom_site_adp_type
_atom_site_calc_flag
_atom_site_refinement_flags
_atom_site_occupancy
_atom_site_type_symbol
O5 0.0514(3) 0.9170(3) 0.68955(7) 0.0682(6) Uani d . 1 O
C21 0.4332(5) 0.6879(3) 0.76162(9) 0.0476(6) Uani d . 1 C
H21 0.5757 0.6378 0.7615 0.057 Uiso calc R 1 H
C20 0.3046(5) 0.6789(3) 0.79777(9) 0.0495(6) Uani d . 1 C
N4 0.4450(4) 0.8581(3) 0.65274(7) 0.0529(6) Uani d . 1 N
C22 0.3522(4) 0.7722(3) 0.72463(8) 0.0455(6) Uani d . 1 C
C17 0.1305(4) 0.8474(4) 0.72367(9) 0.0507(7) Uani d . 1 C
C18 0.0071(5) 0.8357(4) 0.76324(10) 0.0588(7) Uani d . 1 C
H18 -0.1358 0.8849 0.7646 0.071 Uiso calc R 1 H
N3 0.3936(5) 0.5900(4) 0.83504(7) 0.0641(7) Uani d . 1 N
C31 0.5463(5) 0.8528(4) 0.49793(10) 0.0603(8) Uani d . 1 C
H31 0.4093 0.9105 0.4971 0.072 Uiso calc R 1 H
C19 0.0918(5) 0.7550(4) 0.79890(9) 0.0575(8) Uani d . 1 C
H19 0.0075 0.7505 0.8241 0.069 Uiso calc R 1 H
C26 0.6196(5) 0.7796(4) 0.53630(9) 0.0548(7) Uani d . 1 C
C23 0.4985(5) 0.7837(3) 0.68855(8) 0.0488(6) Uani d . 1 C
H23 0.6414 0.7344 0.6910 0.059 Uiso calc R 1 H
O8 0.7657(4) 1.1251(3) 0.64267(8) 0.0757(6) Uani d . 1 O
H8 0.8688 1.0665 0.6524 0.114 Uiso calc R 1 H
O7 0.2810(5) 0.5851(5) 0.86777(7) 0.1011(10) Uani d . 1 O
O6 0.5793(5) 0.5209(4) 0.83292(7) 0.0889(8) Uani d . 1 O
C24 0.5963(5) 0.8688(4) 0.61579(8) 0.0532(7) Uani d . 1 C
H24 0.7364 0.8072 0.6226 0.064 Uiso calc R 1 H
C30 0.6732(6) 0.8418(4) 0.46088(9) 0.0664(8) Uani d . 1 C
H30 0.6202 0.8909 0.4352 0.080 Uiso calc R 1 H
C27 0.8242(5) 0.6938(4) 0.53647(10) 0.0627(8) Uani d . 1 C
H27 0.8758 0.6420 0.5619 0.075 Uiso calc R 1 H
C25 0.4749(5) 0.7899(5) 0.57625(9) 0.0676(9) Uani d . 1 C
H25A 0.4271 0.6798 0.5841 0.081 Uiso calc R 1 H
H25B 0.3387 0.8530 0.5691 0.081 Uiso calc R 1 H
C28 0.9520(6) 0.6845(5) 0.49946(12) 0.0694(9) Uani d . 1 C
H28 1.0896 0.6276 0.5002 0.083 Uiso calc R 1 H
C29 0.8771(6) 0.7589(4) 0.46151(10) 0.0687(9) Uani d . 1 C
H29 0.9636 0.7531 0.4366 0.082 Uiso calc R 1 H
C32 0.6568(6) 1.0463(4) 0.60716(9) 0.0643(8) Uani d . 1 C
H32A 0.7559 1.0508 0.5823 0.077 Uiso calc R 1 H
H32B 0.5183 1.1060 0.5994 0.077 Uiso calc R 1 H
N2 1.0757(4) 0.1642(4) 0.85038(7) 0.0570(6) Uani d . 1 N
C5 1.0232(5) 0.3484(4) 0.74284(8) 0.0486(6) Uani d . 1 C
H5 0.8812 0.3976 0.7458 0.058 Uiso calc R 1 H
C6 1.1195(5) 0.2585(3) 0.77740(8) 0.0472(6) Uani d . 1 C
O1 1.4308(3) 0.0996(3) 0.80363(7) 0.0704(6) Uani d . 1 O
N1 1.0349(5) 0.4586(3) 0.66934(8) 0.0620(6) Uani d . 1 N
C4 1.1367(5) 0.3646(3) 0.70460(8) 0.0502(6) Uani d . 1 C
C1 1.3402(5) 0.1826(4) 0.77287(9) 0.0534(7) Uani d . 1 C
C7 1.0002(5) 0.2455(4) 0.81706(9) 0.0528(7) Uani d . 1 C
H7 0.8603 0.2986 0.8190 0.063 Uiso calc R 1 H
C2 1.4483(5) 0.2052(4) 0.73233(10) 0.0592(8) Uani d . 1 C
H2 1.5906 0.1578 0.7284 0.071 Uiso calc R 1 H
C8 0.9640(5) 0.1523(4) 0.89292(8) 0.0560(7) Uani d . 1 C
H8A 1.0469 0.0708 0.9107 0.067 Uiso calc R 1 H
O2 0.8404(4) 0.5107(3) 0.67306(7) 0.0787(7) Uani d . 1 O
C10 0.8667(5) 0.3199(4) 0.96000(8) 0.0549(7) Uani d . 1 C
C14 0.8619(6) 0.2458(5) 1.03549(10) 0.0706(9) Uani d . 1 C
H14 0.9306 0.1934 1.0594 0.085 Uiso calc R 1 H
O3 1.1463(5) 0.4825(4) 0.63664(7) 0.0946(8) Uani d . 1 O
C11 0.6609(5) 0.4003(4) 0.96533(10) 0.0627(8) Uani d . 1 C
H11 0.5917 0.4536 0.9416 0.075 Uiso calc R 1 H
C12 0.5578(5) 0.4028(5) 1.00491(11) 0.0700(9) Uani d . 1 C
H12 0.4195 0.4572 1.0078 0.084 Uiso calc R 1 H
C3 1.3520(5) 0.2931(4) 0.69932(9) 0.0576(7) Uani d . 1 C
H3 1.4280 0.3061 0.6733 0.069 Uiso calc R 1 H
C13 0.6570(6) 0.3257(5) 1.04009(10) 0.0704(9) Uani d . 1 C
H13 0.5867 0.3271 1.0669 0.084 Uiso calc R 1 H
O4 0.6985(5) -0.0523(3) 0.86423(7) 0.0824(7) Uani d . 1 O
H4 0.6410 -0.0339 0.8401 0.124 Uiso calc R 1 H
C15 0.9656(6) 0.2431(4) 0.99587(11) 0.0631(8) Uani d . 1 C
H15 1.1042 0.1888 0.9932 0.076 Uiso calc R 1 H
C16 0.7187(5) 0.0961(4) 0.88770(9) 0.0657(8) Uani d . 1 C
H16A 0.6551 0.0814 0.9163 0.079 Uiso calc R 1 H
H16B 0.6308 0.1807 0.8726 0.079 Uiso calc R 1 H
C9 0.9802(5) 0.3182(4) 0.91641(9) 0.0630(8) Uani d . 1 C
H9A 1.1399 0.3467 0.9207 0.076 Uiso calc R 1 H
H9B 0.9103 0.4019 0.8979 0.076 Uiso calc R 1 H
H1A 1.224(6) 0.118(5) 0.8444(10) 0.077(10) Uiso d . 1 H
H1B 0.308(5) 0.910(4) 0.6516(9) 0.067(10) Uiso d . 1 H

loop_
_atom_site_aniso_label
_atom_site_aniso_U_11
_atom_site_aniso_U_22
_atom_site_aniso_U_33
_atom_site_aniso_U_12
_atom_site_aniso_U_13
_atom_site_aniso_U_23
O5 0.0569(12) 0.0763(16) 0.0709(13) 0.0051(11) -0.0091(10) 0.0083(12)
C21 0.0527(15) 0.0406(15) 0.0498(15) -0.0013(13) 0.0061(12) 0.0005(12)
C20 0.0571(16) 0.0433(15) 0.0484(15) -0.0089(13) 0.0060(12) 0.0014(12)
N4 0.0569(14) 0.0561(15) 0.0458(13) -0.0015(12) 0.0063(10) 0.0049(11)
C22 0.0502(15) 0.0402(15) 0.0462(14) -0.0053(12) 0.0049(11) -0.0026(11)
C17 0.0480(15) 0.0469(16) 0.0571(16) -0.0075(13) -0.0028(12) -0.0016(14)
C18 0.0407(14) 0.0569(18) 0.079(2) -0.0027(14) 0.0077(13) -0.0092(17)
N3 0.0830(19) 0.0623(17) 0.0473(13) -0.0117(15) 0.0085(13) 0.0072(13)
C31 0.0635(18) 0.0593(19) 0.0579(16) 0.0037(16) -0.0021(14) -0.0051(15)
C19 0.0603(17) 0.0585(18) 0.0545(17) -0.0139(15) 0.0187(14) -0.0066(14)
C26 0.0563(16) 0.0568(19) 0.0515(15) -0.0117(14) 0.0024(12) -0.0071(13)
C23 0.0558(15) 0.0457(16) 0.0449(15) -0.0010(13) 0.0014(12) 0.0007(12)
O8 0.0808(16) 0.0607(14) 0.0848(15) 0.0020(12) -0.0122(12) -0.0153(13)
O7 0.114(2) 0.134(3) 0.0567(13) -0.010(2) 0.0251(13) 0.0240(16)
O6 0.1046(19) 0.0932(19) 0.0691(14) 0.0266(17) 0.0054(13) 0.0257(14)
C24 0.0592(16) 0.0589(18) 0.0417(13) -0.0059(14) 0.0074(12) 0.0050(13)
C30 0.093(2) 0.059(2) 0.0467(15) -0.0004(19) 0.0002(15) -0.0009(15)
C27 0.0692(19) 0.064(2) 0.0548(16) -0.0044(17) -0.0055(14) 0.0027(15)
C25 0.0664(18) 0.080(2) 0.0570(17) -0.0210(18) 0.0079(14) -0.0104(16)
C28 0.063(2) 0.067(2) 0.0774(19) 0.0078(17) 0.0067(16) -0.0069(18)
C29 0.082(2) 0.062(2) 0.0628(19) 0.0013(18) 0.0174(16) -0.0097(16)
C32 0.076(2) 0.063(2) 0.0541(16) -0.0113(16) -0.0007(14) 0.0074(15)
N2 0.0610(15) 0.0632(16) 0.0468(13) 0.0008(13) 0.0031(11) 0.0007(12)
C5 0.0501(15) 0.0430(15) 0.0532(15) -0.0038(13) 0.0098(12) -0.0055(13)
C6 0.0531(15) 0.0447(15) 0.0441(14) -0.0067(13) 0.0070(12) -0.0032(12)
O1 0.0622(12) 0.0818(16) 0.0668(12) 0.0090(12) -0.0079(10) -0.0036(13)
N1 0.0816(18) 0.0511(15) 0.0538(14) -0.0023(15) 0.0122(13) 0.0019(12)
C4 0.0596(16) 0.0428(15) 0.0486(15) -0.0079(13) 0.0102(12) -0.0055(12)
C1 0.0534(16) 0.0479(16) 0.0586(17) -0.0063(14) -0.0047(13) -0.0118(14)
C7 0.0558(16) 0.0498(16) 0.0530(16) -0.0002(13) 0.0059(12) -0.0032(13)
C2 0.0459(15) 0.062(2) 0.070(2) -0.0061(14) 0.0130(14) -0.0172(16)
C8 0.0681(18) 0.0597(18) 0.0402(14) 0.0001(15) 0.0011(12) 0.0065(13)
O2 0.0958(17) 0.0692(15) 0.0716(14) 0.0243(14) 0.0126(12) 0.0130(12)
C10 0.0614(17) 0.0555(17) 0.0479(15) -0.0097(15) 0.0013(12) -0.0013(13)
C14 0.098(3) 0.067(2) 0.0461(16) 0.004(2) 0.0018(16) 0.0040(15)
O3 0.1143(19) 0.115(2) 0.0562(12) -0.0013(19) 0.0304(12) 0.0214(15)
C11 0.0688(19) 0.0627(19) 0.0562(16) 0.0023(16) -0.0087(14) 0.0008(14)
C12 0.065(2) 0.071(2) 0.074(2) 0.0040(17) 0.0083(16) -0.0076(18)
C3 0.0620(17) 0.0557(18) 0.0560(17) -0.0094(15) 0.0180(14) -0.0096(15)
C13 0.087(2) 0.065(2) 0.0597(18) -0.0014(19) 0.0214(16) -0.0076(17)
O4 0.1115(19) 0.0591(14) 0.0757(14) -0.0156(14) -0.0140(13) -0.0012(12)
C15 0.0661(19) 0.066(2) 0.0575(17) 0.0033(16) 0.0026(14) 0.0009(16)
C16 0.082(2) 0.066(2) 0.0487(15) -0.0183(17) 0.0084(14) -0.0004(15)
C9 0.0745(19) 0.067(2) 0.0480(15) -0.0151(17) 0.0062(13) 0.0003(15)

loop_
_atom_type_symbol
_atom_type_description
_atom_type_scat_dispersion_real
_atom_type_scat_dispersion_imag
_atom_type_scat_source
C C 0.0033 0.0000 'International Tables Vol C Tables 4.2.6.8 and 6.1.1.4'
H H 0.0000 0.0000 'International Tables Vol C Tables 4.2.6.8 and 6.1.1.4'
N N 0.0061 0.0000 'International Tables Vol C Tables 4.2.6.8 and 6.1.1.4'
O O 0.0106 0.0000 'International Tables Vol C Tables 4.2.6.8 and 6.1.1.4'

loop_
_geom_angle_atom_site_label_1
_geom_angle_atom_site_label_2
_geom_angle_atom_site_label_3
_geom_angle
_geom_angle_publ_flag
C20 C21 C22 120.3(3) yes
C20 C21 H21 119.8 ?
C22 C21 H21 119.8 ?
C21 C20 C19 120.8(3) yes
C21 C20 N3 118.6(3) ?
C19 C20 N3 120.7(2) ?
C23 N4 C24 123.5(3) yes
C23 N4 H1B 116.6(19) ?
C24 N4 H1B 119.9(19) ?
C21 C22 C23 117.7(2) yes
C21 C22 C17 120.9(2) yes
C23 C22 C17 121.3(2) yes
O5 C17 C18 123.2(3) yes
O5 C17 C22 121.3(2) yes
C18 C17 C22 115.5(3) yes
C19 C18 C17 122.2(3) yes
C19 C18 H18 118.9 ?
C17 C18 H18 118.9 ?
O7 N3 O6 122.0(3) ?
O7 N3 C20 118.6(3) ?
O6 N3 C20 119.5(2) ?
C30 C31 C26 120.9(3) ?
C30 C31 H31 119.6 ?
C26 C31 H31 119.6 ?
C18 C19 C20 120.2(3) yes
C18 C19 H19 119.9 ?
C20 C19 H19 119.9 ?
C31 C26 C27 118.1(3) ?
C31 C26 C25 120.0(3) ?
C27 C26 C25 121.9(3) ?
N4 C23 C22 123.9(3) ?
N4 C23 H23 118.1 ?
C22 C23 H23 118.1 ?
C32 O8 H8 109.5 ?
N4 C24 C32 110.1(3) ?
N4 C24 C25 108.1(2) ?
C32 C24 C25 111.6(2) ?
N4 C24 H24 109.0 ?
C32 C24 H24 109.0 ?
C25 C24 H24 109.0 ?
C29 C30 C31 120.6(3) ?
C29 C30 H30 119.7 ?
C31 C30 H30 119.7 ?
C28 C27 C26 120.8(3) ?
C28 C27 H27 119.6 ?
C26 C27 H27 119.6 ?
C26 C25 C24 114.0(2) ?
C26 C25 H25A 108.8 ?
C24 C25 H25A 108.8 ?
C26 C25 H25B 108.8 ?
C24 C25 H25B 108.8 ?
H25A C25 H25B 107.6 ?
C29 C28 C27 120.3(3) ?
C29 C28 H28 119.8 ?
C27 C28 H28 119.8 ?
C30 C29 C28 119.2(3) ?
C30 C29 H29 120.4 ?
C28 C29 H29 120.4 ?
O8 C32 C24 113.9(2) ?
O8 C32 H32A 108.8 ?
C24 C32 H32A 108.8 ?
O8 C32 H32B 108.8 ?
C24 C32 H32B 108.8 ?
H32A C32 H32B 107.7 ?
C7 N2 C8 125.7(3) yes
C7 N2 H1A 110.0(19) ?
C8 N2 H1A 124.2(19) ?
C4 C5 C6 120.3(3) ?
C4 C5 H5 119.8 yes
C6 C5 H5 119.8 ?
C5 C6 C7 119.4(3) yes
C5 C6 C1 119.8(2) yes
C7 C6 C1 120.8(3) yes
O2 N1 O3 122.5(3) ?
O2 N1 C4 118.9(2) ?
O3 N1 C4 118.6(3) ?
C5 C4 C3 121.1(3) yes
C5 C4 N1 119.5(3) ?
C3 C4 N1 119.3(2) ?
O1 C1 C2 122.2(3) yes
O1 C1 C6 121.1(3) yes
C2 C1 C6 116.7(3) yes
N2 C7 C6 123.4(3) ?
N2 C7 H7 118.3 ?
C6 C7 H7 118.3 ?
C3 C2 C1 122.5(3) yes
C3 C2 H2 118.8 ?
C1 C2 H2 118.8 ?
N2 C8 C16 111.5(2) ?
N2 C8 C9 109.5(2) ?
C16 C8 C9 111.3(3) ?
N2 C8 H8A 108.1 ?
C16 C8 H8A 108.1 ?
C9 C8 H8A 108.1 ?
C15 C10 C11 118.0(3) ?
C15 C10 C9 121.1(3) ?
C11 C10 C9 120.9(3) ?
C15 C14 C13 120.4(3) ?
C15 C14 H14 119.8 ?
C13 C14 H14 119.8 ?
C12 C11 C10 121.1(3) ?
C12 C11 H11 119.4 ?
C10 C11 H11 119.4 ?
C13 C12 C11 120.3(3) ?
C13 C12 H12 119.8 ?
C11 C12 H12 119.8 ?
C2 C3 C4 119.5(3) ?
C2 C3 H3 120.2 ?
C4 C3 H3 120.2 ?
C12 C13 C14 119.4(3) ?
C12 C13 H13 120.3 ?
C14 C13 H13 120.3 ?
C16 O4 H4 109.5 ?
C14 C15 C10 120.8(3) ?
C14 C15 H15 119.6 ?
C10 C15 H15 119.6 ?
O4 C16 C8 112.4(3) ?
O4 C16 H16A 109.1 ?
C8 C16 H16A 109.1 ?
O4 C16 H16B 109.1 ?
C8 C16 H16B 109.1 ?
H16A C16 H16B 107.9 ?
C10 C9 C8 113.7(3) ?
C10 C9 H9A 108.8 ?
C8 C9 H9A 108.8 ?
C10 C9 H9B 108.8 ?
C8 C9 H9B 108.8 ?
H9A C9 H9B 107.7 ?

loop_
_geom_bond_atom_site_label_1
_geom_bond_atom_site_label_2
_geom_bond_distance
_geom_bond_publ_flag
O5 C17 1.267(3) yes
C21 C20 1.358(4) yes
C21 C22 1.398(4) yes
C21 H21 0.9300 ?
C20 C19 1.394(4) yes
C20 N3 1.439(4) ?
N4 C23 1.286(3) yes
N4 C24 1.460(3) yes
N4 H1B 0.91(3) ?
C22 C23 1.420(3) yes
C22 C17 1.436(4) yes
C17 C18 1.432(4) yes
C18 C19 1.359(4) yes
C18 H18 0.9300 ?
N3 O7 1.216(3) ?
N3 O6 1.228(4) ?
C31 C30 1.377(4) ?
C31 C26 1.378(4) ?
C31 H31 0.9300 ?
C19 H19 0.9300 ?
C26 C27 1.387(4) ?
C26 C25 1.510(4) ?
C23 H23 0.9300 ?
O8 C32 1.404(3) ?
O8 H8 0.8200 ?
C24 C32 1.511(5) ?
C24 C25 1.531(4) ?
C24 H24 0.9800 ?
C30 C29 1.372(5) ?
C30 H30 0.9300 ?
C27 C28 1.378(5) ?
C27 H27 0.9300 ?
C25 H25A 0.9700 ?
C25 H25B 0.9700 ?
C28 C29 1.374(5) ?
C28 H28 0.9300 ?
C29 H29 0.9300 ?
C32 H32A 0.9700 ?
C32 H32B 0.9700 ?
N2 C7 1.287(4) yes
N2 C8 1.478(3) yes
N2 H1A 0.97(3) ?
C5 C4 1.370(3) yes
C5 C6 1.395(4) yes
C5 H5 0.9300 ?
C6 C7 1.422(4) yes
C6 C1 1.444(4) yes
O1 C1 1.266(3) yes
N1 O2 1.224(3) ?
N1 O3 1.226(3) ?
N1 C4 1.442(4) ?
C4 C3 1.403(4) yes
C1 C2 1.422(4) yes
C7 H7 0.9300 ?
C2 C3 1.351(4) yes
C2 H2 0.9300 ?
C8 C16 1.514(4) ?
C8 C9 1.531(4) ?
C8 H8A 0.9800 ?
C10 C15 1.380(4) ?
C10 C11 1.386(4) ?
C10 C9 1.509(4) ?
C14 C15 1.373(5) ?
C14 C13 1.376(5) ?
C14 H14 0.9300 ?
C11 C12 1.370(4) ?
C11 H11 0.9300 ?
C12 C13 1.366(5) ?
C12 H12 0.9300 ?
C3 H3 0.9300 ?
C13 H13 0.9300 ?
O4 C16 1.408(4) ?
O4 H4 0.8200 ?
C15 H15 0.9300 ?
C16 H16A 0.9700 ?
C16 H16B 0.9700 ?
C9 H9A 0.9700 ?
C9 H9B 0.9700 ?

loop_
_geom_hbond_atom_site_label_D
_geom_hbond_atom_site_label_H
_geom_hbond_atom_site_label_A
_geom_hbond_distance_DH
_geom_hbond_distance_HA
_geom_hbond_distance_DA
_geom_hbond_angle_DHA
_geom_hbond_publ_flag
N2 H1A O1 0.97(3) 1.77(3) 2.610(3) 143(3) y
N4 H1B O5 0.91(3) 1.92(3) 2.638(3) 134(3) y

loop_
_geom_torsion_atom_site_label_1
_geom_torsion_atom_site_label_2
_geom_torsion_atom_site_label_3
_geom_torsion_atom_site_label_4
_geom_torsion
C22 C21 C20 C19 -0.9(4)
C22 C21 C20 N3 179.6(2)
C20 C21 C22 C23 177.3(2)
C20 C21 C22 C17 -1.5(4)
C21 C22 C17 O5 -176.5(3)
C23 C22 C17 O5 4.8(4)
C21 C22 C17 C18 2.6(4)
C23 C22 C17 C18 -176.0(3)
O5 C17 C18 C19 177.4(3)
C22 C17 C18 C19 -1.7(4)
C21 C20 N3 O7 178.3(3)
C19 C20 N3 O7 -1.3(5)
C21 C20 N3 O6 -2.1(4)
C19 C20 N3 O6 178.4(3)
C17 C18 C19 C20 -0.5(5)
C21 C20 C19 C18 1.8(4)
N3 C20 C19 C18 -178.6(3)
C30 C31 C26 C27 -0.3(5)
C30 C31 C26 C25 -178.6(3)
C24 N4 C23 C22 -179.8(3)
C21 C22 C23 N4 -179.8(3)
C17 C22 C23 N4 -1.1(4)
C23 N4 C24 C32 -117.1(3)
C23 N4 C24 C25 120.8(3)
C26 C31 C30 C29 -0.7(5)
C31 C26 C27 C28 1.0(5)
C25 C26 C27 C28 179.2(3)
C31 C26 C25 C24 -122.1(3)
C27 C26 C25 C24 59.7(4)
N4 C24 C25 C26 -175.2(3)
C32 C24 C25 C26 63.6(4)
C26 C27 C28 C29 -0.7(5)
C31 C30 C29 C28 1.0(5)
C27 C28 C29 C30 -0.3(5)
N4 C24 C32 O8 59.1(4)
C25 C24 C32 O8 179.1(2)
C4 C5 C6 C7 179.0(3)
C4 C5 C6 C1 0.2(4)
C6 C5 C4 C3 -0.6(4)
C6 C5 C4 N1 -179.7(2)
O2 N1 C4 C5 -6.0(4)
O3 N1 C4 C5 174.4(3)
O2 N1 C4 C3 174.9(3)
O3 N1 C4 C3 -4.7(4)
C5 C6 C1 O1 -179.6(3)
C7 C6 C1 O1 1.6(4)
C5 C6 C1 C2 0.1(4)
C7 C6 C1 C2 -178.7(3)
C8 N2 C7 C6 177.3(3)
C5 C6 C7 N2 179.5(3)
C1 C6 C7 N2 -1.7(4)
O1 C1 C2 C3 179.7(3)
C6 C1 C2 C3 0.0(4)
C7 N2 C8 C16 53.4(4)
C7 N2 C8 C9 -70.3(4)
C15 C10 C11 C12 -0.4(5)
C9 C10 C11 C12 -179.7(3)
C10 C11 C12 C13 0.1(5)
C1 C2 C3 C4 -0.4(5)
C5 C4 C3 C2 0.7(4)
N1 C4 C3 C2 179.8(3)
C11 C12 C13 C14 0.2(6)
C15 C14 C13 C12 -0.2(6)
C13 C14 C15 C10 -0.1(6)
C11 C10 C15 C14 0.3(5)
C9 C10 C15 C14 179.7(3)
N2 C8 C16 O4 54.3(3)
C9 C8 C16 O4 177.0(2)
C15 C10 C9 C8 74.4(4)
C11 C10 C9 C8 -106.4(3)
N2 C8 C9 C10 178.9(2)
C16 C8 C9 C10 55.1(3)
